data_7035357
loop_
_publ_author_name
'Adachi, Hiroki'
'Imoto, Hiroaki'
'Watase, Seiji'
'Matsukawa, Kimihiro'
'Naka, Kensuke'

_publ_section_title
;
 As-stereogenic C2-symmetric organoarsines: synthesis and enantioselective
 self-assembly into a dinuclear triple-stranded helicate with copper
 iodide.
;
_journal_issue 35
_journal_name_full 'Dalton transactions (Cambridge, England : 2003)'
_journal_page_first 15372
_journal_page_last 15376
_journal_paper_doi 10.1039/c5dt01490e
_journal_volume 44
_journal_year 2015
_chemical_formula_moiety 'C18 H18 As2'
_chemical_formula_sum 'C18 H18 As2'
_chemical_formula_weight 384.18
_space_group_crystal_system triclinic
_space_group_IT_number 2
_space_group_name_Hall '-P 1'
_space_group_name_H-M_alt 'P -1'
_symmetry_space_group_name_Hall '-P 1'
_symmetry_space_group_name_H-M 'P -1'
_atom_sites_solution_hydrogens geom
_atom_sites_solution_primary direct
_atom_sites_solution_secondary difmap
_audit_update_record
;
2015-05-13 deposited with the CCDC.
2015-06-08 downloaded from the CCDC.
;
_cell_angle_alpha 65.9677(15)
_cell_angle_beta 63.8478(15)
_cell_angle_gamma 65.3787(17)
_cell_formula_units_Z 2
_cell_length_a 9.3383(6)
_cell_length_b 10.5512(6)
_cell_length_c 10.7149(6)
_cell_measurement_reflns_used 4985
_cell_measurement_temperature 296
_cell_measurement_theta_max 27.38
_cell_measurement_theta_min 3.52
_cell_volume 828.52(9)
_computing_cell_refinement 'RAPID AUTO'
_computing_data_collection 'RAPID AUTO (Rigaku, ????)'
_computing_data_reduction 'RAPID AUTO'
_computing_molecular_graphics 'CrystalStructure 4.1'
_computing_publication_material 'CrystalStructure 4.1 (Rigaku, 2014)'
_computing_structure_refinement 'SHELXL97 (Sheldrick, 2008)'
_computing_structure_solution 'DIRDIF99-PATTY (Gould, et al., 1999)'
_diffrn_ambient_temperature 296
_diffrn_detector_area_resol_mean 10.000
_diffrn_measured_fraction_theta_full 0.997
_diffrn_measured_fraction_theta_max 0.991
_diffrn_measurement_device_type 'Rigaku R-AXIS RAPID'
_diffrn_measurement_method \w
_diffrn_radiation_type 'Mo K\a'
_diffrn_radiation_wavelength 0.71075
_diffrn_reflns_av_R_equivalents 0.0496
_diffrn_reflns_laue_measured_fraction_full 0.997
_diffrn_reflns_laue_measured_fraction_max 0.991
_diffrn_reflns_limit_h_max 12
_diffrn_reflns_limit_h_min -12
_diffrn_reflns_limit_k_max 13
_diffrn_reflns_limit_k_min -13
_diffrn_reflns_limit_l_max 13
_diffrn_reflns_limit_l_min -12
_diffrn_reflns_number 8169
_diffrn_reflns_point_group_measured_fraction_full 0.997
_diffrn_reflns_point_group_measured_fraction_max 0.991
_diffrn_reflns_theta_full 25.242
_diffrn_reflns_theta_max 27.454
_diffrn_reflns_theta_min 3.521
_diffrn_standards_number 0
_exptl_absorpt_coefficient_mu 4.023
_exptl_absorpt_correction_T_max 0.923
_exptl_absorpt_correction_T_min 0.488
_exptl_absorpt_correction_type multi-scan
_exptl_absorpt_process_details 'ABSCOR (Rigaku, 1995)'
_exptl_crystal_colour colorless
_exptl_crystal_density_diffrn 1.540
_exptl_crystal_density_method 'not measured'
_exptl_crystal_description platelet
_exptl_crystal_F_000 384.00
_exptl_crystal_size_max 0.300
_exptl_crystal_size_mid 0.200
_exptl_crystal_size_min 0.020
_refine_diff_density_max 0.98
_refine_diff_density_min -1.14
_refine_ls_extinction_coef 0.023(4)
_refine_ls_extinction_method SHELXL
_refine_ls_goodness_of_fit_ref 1.114
_refine_ls_hydrogen_treatment constr
_refine_ls_number_parameters 182
_refine_ls_number_reflns 3735
_refine_ls_number_restraints 0
_refine_ls_R_factor_all 0.1169
_refine_ls_R_factor_gt 0.0596
_refine_ls_shift/su_max 0.000
_refine_ls_structure_factor_coef Fsqd
_refine_ls_weighting_details 'w = 1/[\s^2^(Fo^2^)+(0.0963P)^2^+1.4398P] where P=(Fo^2^+2Fc^2^)/3'
_refine_ls_weighting_scheme calc
_refine_ls_wR_factor_gt 0.1492
_refine_ls_wR_factor_ref 0.2240
_reflns_number_gt 2004
_reflns_number_total 3735
_reflns_threshold_expression F^2^>2.0\s(F^2^)
_cod_data_source_file c5dt01490e2.cif
_cod_data_source_block 2a
_cod_depositor_comments 'Adding full bibliography for 7035355--7035359.cif.'
_cod_original_cell_volume 828.51(8)
_cod_database_code 7035357

loop_
_symmetry_equiv_pos_site_id
_space_group_symop_operation_xyz
1 +X,+Y,+Z
2 -X,-Y,-Z

loop_
_atom_site_label
_atom_site_type_symbol
_atom_site_fract_x
_atom_site_fract_y
_atom_site_fract_z
_atom_site_U_iso_or_equiv
_atom_site_adp_type
_atom_site_occupancy
_atom_site_site_symmetry_multiplicity
_atom_site_calc_flag
_atom_site_refinement_flags
As1 As 0.17251(11) 0.35709(9) 0.44648(8) 0.0598(3) Uani 1 2 d .
As2 As 0.18509(11) 0.69059(9) 0.15393(10) 0.0642(4) Uani 1 2 d .
C1 C 0.3451(13) 0.1733(10) 0.4307(11) 0.079(3) Uani 1 2 d .
C2 C 0.3630(13) 0.7092(12) -0.0359(10) 0.087(3) Uani 1 2 d .
C3 C 0.1269(10) 0.4032(9) 0.2700(9) 0.060(2) Uani 1 2 d .
C4 C 0.1424(10) 0.5238(9) 0.1604(9) 0.062(2) Uani 1 2 d .
C5 C 0.3275(9) 0.5974(8) 0.2751(8) 0.0564(19) Uani 1 2 d .
C6 C 0.3212(10) 0.4724(9) 0.3773(8) 0.060(2) Uani 1 2 d .
C7 C 0.0611(11) 0.2973(9) 0.2669(9) 0.062(2) Uani 1 2 d .
C8 C -0.0604(12) 0.2438(11) 0.3886(10) 0.078(3) Uani 1 2 d .
C9 C -0.1273(14) 0.1503(11) 0.3892(11) 0.087(3) Uani 1 2 d .
C10 C -0.0755(13) 0.1075(11) 0.2682(12) 0.085(3) Uani 1 2 d .
C11 C 0.0448(13) 0.1595(11) 0.1441(11) 0.081(3) Uani 1 2 d .
C12 C 0.1123(11) 0.2532(10) 0.1465(10) 0.070(2) Uani 1 2 d .
C13 C 0.4406(10) 0.6784(9) 0.2498(8) 0.0576(19) Uani 1 2 d .
C14 C 0.3881(12) 0.8293(10) 0.2183(11) 0.074(2) Uani 1 2 d .
C15 C 0.4860(14) 0.9063(11) 0.2012(11) 0.081(3) Uani 1 2 d .
C16 C 0.6394(15) 0.8333(15) 0.2167(10) 0.087(3) Uani 1 2 d .
C17 C 0.6972(13) 0.6843(14) 0.2470(11) 0.088(3) Uani 1 2 d .
C18 C 0.5967(11) 0.6077(11) 0.2632(9) 0.071(2) Uani 1 2 d .
H1A H 0.40962 0.14885 0.49076 0.0954 Uiso 1 2 calc R
H1B H 0.41646 0.18215 0.33199 0.0954 Uiso 1 2 calc R
H1C H 0.29395 0.09855 0.46155 0.0954 Uiso 1 2 calc R
H2A H 0.32011 0.72533 -0.10936 0.1050 Uiso 1 2 calc R
H2B H 0.45414 0.62173 -0.03338 0.1050 Uiso 1 2 calc R
H2C H 0.40135 0.7895 -0.05715 0.1050 Uiso 1 2 calc R
H4 H 0.13101 0.5274 0.07696 0.0740 Uiso 1 2 calc R
H6 H 0.40115 0.43479 0.42257 0.0724 Uiso 1 2 calc R
H8 H -0.09716 0.2725 0.47162 0.0930 Uiso 1 2 calc R
H9 H -0.20802 0.11585 0.4721 0.1042 Uiso 1 2 calc R
H10 H -0.12071 0.04353 0.26868 0.1024 Uiso 1 2 calc R
H11 H 0.07958 0.13191 0.06071 0.0974 Uiso 1 2 calc R
H12 H 0.1943 0.28677 0.06425 0.0834 Uiso 1 2 calc R
H14 H 0.28307 0.87936 0.20865 0.0890 Uiso 1 2 calc R
H15 H 0.44835 1.00696 0.17926 0.0978 Uiso 1 2 calc R
H16 H 0.70582 0.88466 0.20673 0.1047 Uiso 1 2 calc R
H17 H 0.80241 0.6354 0.25645 0.1053 Uiso 1 2 calc R
H18 H 0.63566 0.50721 0.28352 0.0846 Uiso 1 2 calc R

loop_
_atom_site_aniso_label
_atom_site_aniso_U_11
_atom_site_aniso_U_22
_atom_site_aniso_U_33
_atom_site_aniso_U_12
_atom_site_aniso_U_13
_atom_site_aniso_U_23
As1 0.0693(6) 0.0571(5) 0.0497(5) -0.0246(4) -0.0148(4) -0.0101(4)
As2 0.0648(6) 0.0540(5) 0.0722(6) -0.0215(4) -0.0296(4) -0.0034(4)
C1 0.103(7) 0.074(6) 0.073(6) -0.029(6) -0.048(5) -0.006(5)
C2 0.096(7) 0.104(8) 0.062(5) -0.057(7) -0.022(5) 0.002(5)
C3 0.052(4) 0.055(4) 0.064(5) -0.014(4) -0.015(4) -0.015(4)
C4 0.071(5) 0.057(5) 0.057(4) -0.023(4) -0.020(4) -0.013(4)
C5 0.056(4) 0.051(4) 0.054(4) -0.016(4) -0.009(3) -0.017(3)
C6 0.056(4) 0.059(5) 0.055(4) -0.012(4) -0.015(4) -0.014(4)
C7 0.069(5) 0.060(5) 0.058(5) -0.025(4) -0.020(4) -0.012(4)
C8 0.092(7) 0.086(7) 0.063(5) -0.050(6) -0.013(5) -0.018(5)
C9 0.112(8) 0.086(7) 0.070(6) -0.060(7) -0.008(6) -0.021(5)
C10 0.102(8) 0.073(6) 0.100(8) -0.045(6) -0.042(6) -0.012(6)
C11 0.101(7) 0.090(7) 0.070(6) -0.032(6) -0.038(5) -0.024(5)
C12 0.073(6) 0.077(6) 0.062(5) -0.028(5) -0.016(4) -0.021(4)
C13 0.062(5) 0.058(4) 0.052(4) -0.017(4) -0.018(4) -0.015(4)
C14 0.076(6) 0.072(6) 0.085(6) -0.028(5) -0.031(5) -0.020(5)
C15 0.102(8) 0.080(6) 0.084(7) -0.044(6) -0.031(6) -0.024(5)
C16 0.097(8) 0.133(10) 0.063(5) -0.070(8) -0.015(5) -0.031(6)
C17 0.072(6) 0.129(10) 0.072(6) -0.042(7) -0.025(5) -0.023(6)
C18 0.065(5) 0.077(6) 0.066(5) -0.016(5) -0.025(4) -0.016(5)

loop_
_atom_type_symbol
_atom_type_description
_atom_type_scat_dispersion_real
_atom_type_scat_dispersion_imag
_atom_type_scat_source
C C 0.0033 0.0016
;
International Tables for Crystallography
(Vol. C, Tables 4.2.6.8 and 6.1.1.4)
;
H H 0.0000 0.0000
;
International Tables for Crystallography
(Vol. C, Table 6.1.1.4)
;
As As 0.0499 2.0058
;
International Tables for Crystallography
(Vol. C, Tables 4.2.6.8 and 6.1.1.4)
;

loop_
_geom_angle_atom_site_label_1
_geom_angle_atom_site_label_2
_geom_angle_atom_site_label_3
_geom_angle
_geom_angle_publ_flag
C1 As1 C3 97.4(4) yes
C1 As1 C6 96.6(4) yes
C3 As1 C6 99.8(4) yes
C2 As2 C4 98.0(5) yes
C2 As2 C5 97.7(4) yes
C4 As2 C5 100.2(4) yes
As1 C3 C4 124.1(9) yes
As1 C3 C7 114.9(5) yes
C4 C3 C7 120.9(10) yes
As2 C4 C3 128.4(9) yes
As2 C5 C6 122.8(9) yes
As2 C5 C13 115.6(5) yes
C6 C5 C13 121.6(9) yes
As1 C6 C5 130.2(8) yes
C3 C7 C8 119.8(10) yes
C3 C7 C12 122.5(8) yes
C8 C7 C12 117.7(11) yes
C7 C8 C9 121.7(11) yes
C8 C9 C10 120.0(10) yes
C9 C10 C11 119.9(14) yes
C10 C11 C12 119.0(12) yes
C7 C12 C11 121.6(8) yes
C5 C13 C14 120.8(8) yes
C5 C13 C18 121.7(8) yes
C14 C13 C18 117.4(11) yes
C13 C14 C15 122.2(10) yes
C14 C15 C16 119.1(11) yes
C15 C16 C17 120.8(16) yes
C16 C17 C18 119.4(11) yes
C13 C18 C17 121.0(9) yes
As1 C1 H1A 109.473 no
As1 C1 H1B 109.472 no
As1 C1 H1C 109.472 no
H1A C1 H1B 109.474 no
H1A C1 H1C 109.467 no
H1B C1 H1C 109.469 no
As2 C2 H2A 109.469 no
As2 C2 H2B 109.468 no
As2 C2 H2C 109.471 no
H2A C2 H2B 109.469 no
H2A C2 H2C 109.472 no
H2B C2 H2C 109.478 no
As2 C4 H4 115.821 no
C3 C4 H4 115.816 no
As1 C6 H6 114.904 no
C5 C6 H6 114.905 no
C7 C8 H8 119.132 no
C9 C8 H8 119.134 no
C8 C9 H9 119.995 no
C10 C9 H9 119.990 no
C9 C10 H10 120.025 no
C11 C10 H10 120.034 no
C10 C11 H11 120.493 no
C12 C11 H11 120.494 no
C7 C12 H12 119.215 no
C11 C12 H12 119.207 no
C13 C14 H14 118.880 no
C15 C14 H14 118.879 no
C14 C15 H15 120.469 no
C16 C15 H15 120.467 no
C15 C16 H16 119.576 no
C17 C16 H16 119.574 no
C16 C17 H17 120.302 no
C18 C17 H17 120.296 no
C13 C18 H18 119.489 no
C17 C18 H18 119.477 no

loop_
_geom_bond_atom_site_label_1
_geom_bond_atom_site_label_2
_geom_bond_distance
_geom_bond_publ_flag
As1 C1 1.951(9) yes
As1 C3 1.945(11) yes
As1 C6 1.930(10) yes
As2 C2 1.976(9) yes
As2 C4 1.929(11) yes
As2 C5 1.952(10) yes
C3 C4 1.344(10) yes
C3 C7 1.498(17) yes
C5 C6 1.332(10) yes
C5 C13 1.494(16) yes
C7 C8 1.392(12) yes
C7 C12 1.367(15) yes
C8 C9 1.37(2) yes
C9 C10 1.365(19) yes
C10 C11 1.391(14) yes
C11 C12 1.39(2) yes
C13 C14 1.396(13) yes
C13 C18 1.376(13) yes
C14 C15 1.37(2) yes
C15 C16 1.363(18) yes
C16 C17 1.378(19) yes
C17 C18 1.39(2) yes
C1 H1A 0.960 no
C1 H1B 0.960 no
C1 H1C 0.960 no
C2 H2A 0.960 no
C2 H2B 0.960 no
C2 H2C 0.960 no
C4 H4 0.930 no
C6 H6 0.930 no
C8 H8 0.930 no
C9 H9 0.930 no
C10 H10 0.930 no
C11 H11 0.930 no
C12 H12 0.930 no
C14 H14 0.930 no
C15 H15 0.930 no
C16 H16 0.930 no
C17 H17 0.930 no
C18 H18 0.930 no

loop_
_geom_contact_atom_site_label_1
_geom_contact_atom_site_label_2
_geom_contact_distance
_geom_contact_publ_flag
_geom_contact_site_symmetry_2
As1 C8 3.241(15) no .
As2 C14 3.240(15) no .
C1 C7 3.341(17) no .
C2 C13 3.309(17) no .
C2 C14 3.56(2) no .
C3 C5 3.330(16) no .
C4 C6 3.182(16) no .
C4 C12 3.050(17) no .
C6 C18 3.003(16) no .
C7 C10 2.78(2) no .
C8 C11 2.743(18) no .
C9 C12 2.746(13) no .
C13 C16 2.78(2) no .
C14 C17 2.736(16) no .
C15 C18 2.761(15) no .
As1 As1 3.5006(11) no 2_566
As1 H8 2.8792 no .
As2 H14 2.8444 no .
C1 H6 2.9768 no .
C2 H4 3.0167 no .
C2 H14 3.4113 no .
C3 H1B 2.8740 no .
C3 H1C 3.2015 no .
C3 H8 2.6340 no .
C3 H12 2.6646 no .
C4 H2A 3.0554 no .
C4 H2B 3.0471 no .
C4 H12 2.8637 no .
C5 H2B 2.9160 no .
C5 H2C 3.2216 no .
C5 H14 2.6529 no .
C5 H18 2.6599 no .
C6 H1A 2.9951 no .
C6 H1B 2.9947 no .
C6 H18 2.7861 no .
C7 H1B 3.3111 no .
C7 H1C 3.1797 no .
C7 H4 2.5664 no .
C7 H9 3.2445 no .
C7 H11 3.2421 no .
C8 H1C 3.3153 no .
C8 H10 3.2052 no .
C8 H12 3.2044 no .
C9 H11 3.2261 no .
C10 H8 3.1995 no .
C10 H12 3.2334 no .
C11 H9 3.2268 no .
C12 H4 2.7394 no .
C12 H8 3.2003 no .
C12 H10 3.2383 no .
C13 H2B 3.2645 no .
C13 H2C 3.1450 no .
C13 H6 2.5458 no .
C13 H15 3.2591 no .
C13 H17 3.2455 no .
C14 H2C 3.0901 no .
C14 H16 3.1968 no .
C14 H18 3.2135 no .
C15 H17 3.2215 no .
C16 H14 3.1914 no .
C16 H18 3.2283 no .
C17 H15 3.2247 no .
C18 H6 2.6588 no .
C18 H14 3.2070 no .
C18 H16 3.2310 no .
H1A H6 2.7747 no .
H1B H6 3.1202 no .
H1C H8 3.3088 no .
H2A H4 2.8345 no .
H2B H4 3.1453 no .
H2C H14 2.9638 no .
H4 H12 2.4030 no .
H6 H18 2.2782 no .
H8 H9 2.2842 no .
H9 H10 2.2951 no .
H10 H11 2.3281 no .
H11 H12 2.3160 no .
H14 H15 2.2916 no .
H15 H16 2.2939 no .
H16 H17 2.3065 no .
H17 H18 2.3185 no .
As1 H17 3.3273 no 2_666
As2 H11 3.5427 no 2_565
As2 H17 3.4740 no 1_455
C1 H1A 3.2237 no 2_656
C1 H2C 3.5946 no 2_665
C1 H9 3.3943 no 2_556
C1 H10 3.4702 no 2_556
C1 H15 3.3793 no 1_545
C1 H16 3.5175 no 2_666
C2 H1B 2.9775 no 2_665
C2 H2B 3.1137 no 2_665
C2 H10 3.5925 no 2_565
C2 H15 3.5630 no 2_675
C3 H2B 3.5702 no 2_665
C3 H17 3.0194 no 1_455
C4 H2B 3.2816 no 2_665
C4 H17 2.7414 no 1_455
C5 H2B 3.5359 no 2_665
C5 H8 3.0506 no 2_566
C6 H8 3.1799 no 2_566
C6 H17 3.3897 no 2_666
C7 H17 3.3624 no 1_455
C8 H18 3.2771 no 1_455
C9 H1C 3.1090 no 2_556
C9 H18 3.4863 no 1_455
C10 H1C 3.2606 no 2_556
C10 H2A 2.9745 no 2_565
C10 H14 3.1725 no 1_545
C11 H2A 3.2443 no 2_565
C11 H4 3.4285 no 2_565
C11 H14 2.8942 no 1_545
C11 H15 3.5551 no 1_545
C11 H16 3.5460 no 2_665
C12 H4 3.4862 no 2_565
C12 H14 3.4788 no 1_545
C12 H15 3.1867 no 1_545
C13 H8 3.3018 no 2_566
C14 H8 3.3378 no 2_566
C14 H9 3.1624 no 2_566
C15 H1B 3.4354 no 1_565
C15 H1C 3.5045 no 1_565
C15 H2C 3.3371 no 2_675
C15 H9 3.2981 no 2_566
C16 H1A 3.0357 no 2_666
C16 H2C 3.5606 no 2_675
C16 H11 2.9826 no 2_665
C16 H12 3.2287 no 2_665
C17 H1A 3.4764 no 2_666
C17 H4 3.5824 no 1_655
C17 H6 3.0709 no 2_666
C17 H11 3.3283 no 2_665
C17 H12 2.9480 no 2_665
C18 H6 3.2183 no 2_666
C18 H12 3.1549 no 2_665
H1A C1 3.2237 no 2_656
H1A C16 3.0357 no 2_666
H1A C17 3.4764 no 2_666
H1A H1A 2.8504 no 2_656
H1A H1B 3.3215 no 2_656
H1A H1C 2.9795 no 2_656
H1A H9 3.3618 no 1_655
H1A H10 3.4949 no 2_556
H1A H16 2.8456 no 2_666
H1B C2 2.9775 no 2_665
H1B C15 3.4354 no 1_545
H1B H1A 3.3215 no 2_656
H1B H2A 2.7616 no 2_665
H1B H2B 3.0434 no 2_665
H1B H2C 2.6356 no 2_665
H1B H15 2.7855 no 1_545
H1B H16 3.4817 no 1_545
H1C C9 3.1090 no 2_556
H1C C10 3.2606 no 2_556
H1C C15 3.5045 no 1_545
H1C H1A 2.9795 no 2_656
H1C H9 2.4426 no 2_556
H1C H10 2.7548 no 2_556
H1C H15 3.0882 no 1_545
H2A C10 2.9745 no 2_565
H2A C11 3.2443 no 2_565
H2A H1B 2.7616 no 2_665
H2A H2B 3.4700 no 2_665
H2A H10 2.8207 no 2_565
H2A H11 3.2728 no 2_565
H2A H18 3.4465 no 2_665
H2B C2 3.1137 no 2_665
H2B C3 3.5702 no 2_665
H2B C4 3.2816 no 2_665
H2B C5 3.5359 no 2_665
H2B H1B 3.0434 no 2_665
H2B H2A 3.4700 no 2_665
H2B H2B 2.2481 no 2_665
H2B H4 3.4097 no 2_665
H2C C1 3.5946 no 2_665
H2C C15 3.3371 no 2_675
H2C C16 3.5606 no 2_675
H2C H1B 2.6356 no 2_665
H2C H12 3.4894 no 2_665
H2C H15 2.6264 no 2_675
H2C H16 3.0739 no 2_675
H4 C11 3.4285 no 2_565
H4 C12 3.4862 no 2_565
H4 C17 3.5824 no 1_455
H4 H2B 3.4097 no 2_665
H4 H11 3.3635 no 2_565
H4 H12 3.4691 no 2_565
H4 H17 2.8430 no 1_455
H4 H18 3.5870 no 2_665
H6 C17 3.0709 no 2_666
H6 C18 3.2183 no 2_666
H6 H8 3.4047 no 2_566
H6 H17 3.0538 no 2_666
H6 H18 3.2940 no 2_666
H8 C5 3.0506 no 2_566
H8 C6 3.1799 no 2_566
H8 C13 3.3018 no 2_566
H8 C14 3.3378 no 2_566
H8 H6 3.4047 no 2_566
H8 H14 3.1499 no 2_566
H8 H17 3.5468 no 1_455
H8 H18 3.4116 no 1_455
H9 C1 3.3943 no 2_556
H9 C14 3.1624 no 2_566
H9 C15 3.2981 no 2_566
H9 H1A 3.3618 no 1_455
H9 H1C 2.4426 no 2_556
H9 H14 3.1927 no 2_566
H9 H15 3.4294 no 2_566
H10 C1 3.4702 no 2_556
H10 C2 3.5925 no 2_565
H10 H1A 3.4949 no 2_556
H10 H1C 2.7548 no 2_556
H10 H2A 2.8207 no 2_565
H10 H14 3.3104 no 1_545
H10 H16 3.1609 no 1_445
H11 As2 3.5427 no 2_565
H11 C16 2.9826 no 2_665
H11 C17 3.3283 no 2_665
H11 H2A 3.2728 no 2_565
H11 H4 3.3635 no 2_565
H11 H14 2.8670 no 1_545
H11 H16 2.7041 no 2_665
H11 H17 3.3088 no 2_665
H12 C16 3.2287 no 2_665
H12 C17 2.9480 no 2_665
H12 C18 3.1549 no 2_665
H12 H2C 3.4894 no 2_665
H12 H4 3.4691 no 2_565
H12 H15 3.1050 no 1_545
H12 H17 3.1801 no 2_665
H12 H18 3.4921 no 2_665
H14 C10 3.1725 no 1_565
H14 C11 2.8942 no 1_565
H14 C12 3.4788 no 1_565
H14 H8 3.1499 no 2_566
H14 H9 3.1927 no 2_566
H14 H10 3.3104 no 1_565
H14 H11 2.8670 no 1_565
H15 C1 3.3793 no 1_565
H15 C2 3.5630 no 2_675
H15 C11 3.5551 no 1_565
H15 C12 3.1867 no 1_565
H15 H1B 2.7855 no 1_565
H15 H1C 3.0882 no 1_565
H15 H2C 2.6264 no 2_675
H15 H9 3.4294 no 2_566
H15 H12 3.1050 no 1_565
H15 H15 3.5755 no 2_675
H16 C1 3.5175 no 2_666
H16 C11 3.5460 no 2_665
H16 H1A 2.8456 no 2_666
H16 H1B 3.4817 no 1_565
H16 H2C 3.0739 no 2_675
H16 H10 3.1609 no 1_665
H16 H11 2.7041 no 2_665
H17 As1 3.3273 no 2_666
H17 As2 3.4740 no 1_655
H17 C3 3.0194 no 1_655
H17 C4 2.7414 no 1_655
H17 C6 3.3897 no 2_666
H17 C7 3.3624 no 1_655
H17 H4 2.8430 no 1_655
H17 H6 3.0538 no 2_666
H17 H8 3.5468 no 1_655
H17 H11 3.3088 no 2_665
H17 H12 3.1801 no 2_665
H18 C8 3.2771 no 1_655
H18 C9 3.4863 no 1_655
H18 H2A 3.4465 no 2_665
H18 H4 3.5870 no 2_665
H18 H6 3.2940 no 2_666
H18 H8 3.4116 no 1_655
H18 H12 3.4921 no 2_665

loop_
_geom_torsion_atom_site_label_1
_geom_torsion_atom_site_label_2
_geom_torsion_atom_site_label_3
_geom_torsion_atom_site_label_4
_geom_torsion
_geom_torsion_publ_flag
C1 As1 C3 C4 -121.2(6) no
C1 As1 C3 C7 62.6(5) no
C1 As1 C6 C5 129.6(7) no
C3 As1 C6 C5 30.8(7) no
C6 As1 C3 C4 -23.2(6) no
C6 As1 C3 C7 160.6(4) no
C2 As2 C4 C3 132.9(6) no
C2 As2 C5 C6 -125.6(7) no
C2 As2 C5 C13 56.7(6) no
C4 As2 C5 C6 -26.0(6) no
C4 As2 C5 C13 156.3(5) no
C5 As2 C4 C3 33.5(6) no
As1 C3 C4 As2 -8.1(10) no
As1 C3 C7 C8 43.1(8) no
As1 C3 C7 C12 -139.0(6) no
C4 C3 C7 C8 -133.3(7) no
C4 C3 C7 C12 44.6(10) no
C7 C3 C4 As2 168.0(6) no
As2 C5 C6 As1 -5.0(12) no
As2 C5 C13 C14 37.3(9) no
As2 C5 C13 C18 -145.8(5) no
C6 C5 C13 C14 -140.4(7) no
C6 C5 C13 C18 36.5(11) no
C13 C5 C6 As1 172.6(6) no
C3 C7 C8 C9 178.1(7) no
C3 C7 C12 C11 -177.3(6) no
C8 C7 C12 C11 0.7(12) no
C12 C7 C8 C9 0.1(12) no
C7 C8 C9 C10 -0.3(14) no
C8 C9 C10 C11 -0.2(15) no
C9 C10 C11 C12 0.9(14) no
C10 C11 C12 C7 -1.2(13) no
C5 C13 C14 C15 176.9(7) no
C5 C13 C18 C17 -176.5(7) no
C14 C13 C18 C17 0.4(13) no
C18 C13 C14 C15 -0.1(13) no
C13 C14 C15 C16 -0.7(15) no
C14 C15 C16 C17 1.0(15) no
C15 C16 C17 C18 -0.6(15) no
C16 C17 C18 C13 -0.1(15) no
